data_1529788
loop_
_publ_author_name
'Dahn, J.R.'
'McKinnon, W.R.'
'Haering, R.R.'
'Buyers, W.J.L.'
'Powell, B.M.'

_publ_section_title
;
 Structure determinatiom of LiX Ti S2 by neutron diffraction
;
_journal_name_full 'Canadian Journal of Physics'
_journal_page_first 207
_journal_page_last 213
_journal_volume 58
_journal_year 1980
_chemical_formula_sum 'Li S2 Ti'
_chemical_name_systematic 'Li Ti S2'
_space_group_IT_number 164
_symmetry_space_group_name_Hall '-P 3 2"'
_symmetry_space_group_name_H-M 'P -3 m 1'
_cell_angle_alpha 90
_cell_angle_beta 90
_cell_angle_gamma 120
_cell_formula_units_Z 1
_cell_length_a 3.459
_cell_length_b 3.459
_cell_length_c 6.1879
_cell_volume 64.117
_citation_journal_id_ASTM CJPHAD
_cod_data_source_file Dahn_CJPHAD_1980_515.cif
_cod_data_source_block Li1S2Ti1
_cod_original_cell_volume 64.11728
_cod_original_formula_sum 'Li1 S2 Ti1'
_cod_database_code 1529788

loop_
_symmetry_equiv_pos_as_xyz
x,y,z
-y,x-y,z
-x+y,-x,z
y,x,-z
-x,-x+y,-z
x-y,-y,-z
-x,-y,-z
y,-x+y,-z
x-y,x,-z
-y,-x,z
x,x-y,z
-x+y,y,z

loop_
_atom_site_label
_atom_site_type_symbol
_atom_site_fract_x
_atom_site_fract_y
_atom_site_fract_z
_atom_site_occupancy
_atom_site_U_iso_or_equiv
Ti1 Ti+3 0 0 0 1 0.0
S1 S-2 0.33333 0.66667 0.238 1 0.0
Li1 Li+1 0 0 0.5 1 0.0
